data_7701096
loop_
_publ_author_name
'Wozniak, Derek I.'
'Hicks, Andrew J.'
'Sabbers, William A.'
'Dobereiner, Graham E.'

_publ_section_title
;
 Imidazolyl-phenyl (IMP) anions: a modular structure for tuning solubility
 and coordinating ability.
;
_journal_issue 37
_journal_name_full 'Dalton transactions (Cambridge, England : 2003)'
_journal_page_first 14138
_journal_page_last 14155
_journal_paper_doi 10.1039/c9dt03511g
_journal_volume 48
_journal_year 2019
_chemical_formula_moiety 'C82 H48 B2 F30 N6 O3 Pd, 5(C7 H8)'
_chemical_formula_sum 'C117 H88 B2 F30 N6 O3 Pd'
_chemical_formula_weight 2323.95
_space_group_crystal_system monoclinic
_space_group_IT_number 14
_space_group_name_Hall '-P 2ybc'
_space_group_name_H-M_alt 'P 1 21/c 1'
_symmetry_space_group_name_Hall '-P 2ybc'
_symmetry_space_group_name_H-M 'P 1 21/c 1'
_atom_sites_solution_hydrogens geom
_audit_creation_date 2019-05-23
_audit_creation_method
;
Olex2 1.2
(compiled 2017.08.10 svn.r3458 for OlexSys, GUI svn.r5381)
;
_audit_update_record
;
2019-05-30 deposited with the CCDC.    2019-09-02 downloaded from the CCDC.
;
_cell_angle_alpha 90
_cell_angle_beta 101.862(2)
_cell_angle_gamma 90
_cell_formula_units_Z 4
_cell_length_a 18.6043(18)
_cell_length_b 26.890(3)
_cell_length_c 21.779(2)
_cell_measurement_reflns_used 9680
_cell_measurement_temperature 100(2)
_cell_measurement_theta_max 27.893
_cell_measurement_theta_min 2.405
_cell_volume 10662.7(19)
_computing_cell_refinement 'SAINT v8.34A (Bruker, 2013)'
_computing_data_reduction 'SAINT v8.34A (Bruker, 2013)'
_computing_molecular_graphics 'Olex2 (Dolomanov et al., 2009)'
_computing_publication_material 'Olex2 (Dolomanov et al., 2009)'
_computing_structure_refinement 'XL (Sheldrick, 2008)'
_computing_structure_solution 'SHELXT 2014/4 (Sheldrick, 2014)'
_diffrn_ambient_temperature 99.93
_diffrn_measured_fraction_theta_full 0.989
_diffrn_measured_fraction_theta_max 0.979
_diffrn_measurement_device_type 'Bruker APEX-II CCD'
_diffrn_measurement_method '\f and \w scans'
_diffrn_radiation_type MoK\a
_diffrn_radiation_wavelength 0.71073
_diffrn_reflns_av_R_equivalents 0.0195
_diffrn_reflns_av_unetI/netI 0.0215
_diffrn_reflns_Laue_measured_fraction_full 0.989
_diffrn_reflns_Laue_measured_fraction_max 0.979
_diffrn_reflns_limit_h_max 24
_diffrn_reflns_limit_h_min -23
_diffrn_reflns_limit_k_max 35
_diffrn_reflns_limit_k_min -32
_diffrn_reflns_limit_l_max 15
_diffrn_reflns_limit_l_min -28
_diffrn_reflns_number 92615
_diffrn_reflns_point_group_measured_fraction_full 0.989
_diffrn_reflns_point_group_measured_fraction_max 0.979
_diffrn_reflns_theta_full 25.242
_diffrn_reflns_theta_max 27.935
_diffrn_reflns_theta_min 1.351
_diffrn_standards_number 0
_exptl_absorpt_coefficient_mu 0.283
_exptl_absorpt_correction_T_max 0.7456
_exptl_absorpt_correction_T_min 0.6870
_exptl_absorpt_correction_type multi-scan
_exptl_absorpt_process_details
'SADABS-2014/5 (Bruker,2014/5) was used for absorption correction. wR2(int) was 0.0513 before and 0.0324 after correction. The Ratio of minimum to maximum transmission is 0.9214. The \l/2 correction factor is 0.00150.'
_exptl_crystal_colour 'clear yellowish orange'
_exptl_crystal_colour_lustre clear
_exptl_crystal_colour_modifier yellowish
_exptl_crystal_colour_primary orange
_exptl_crystal_density_diffrn 1.448
_exptl_crystal_description prism
_exptl_crystal_F_000 4728
_exptl_crystal_size_max 0.452
_exptl_crystal_size_mid 0.338
_exptl_crystal_size_min 0.318
_refine_diff_density_max 1.673
_refine_diff_density_min -0.796
_refine_diff_density_rms 0.065
_refine_ls_extinction_method none
_refine_ls_goodness_of_fit_ref 1.042
_refine_ls_hydrogen_treatment constr
_refine_ls_matrix_type full
_refine_ls_number_parameters 1474
_refine_ls_number_reflns 25071
_refine_ls_number_restraints 183
_refine_ls_restrained_S_all 1.048
_refine_ls_R_factor_all 0.0543
_refine_ls_R_factor_gt 0.0408
_refine_ls_shift/su_max 0.001
_refine_ls_shift/su_mean 0.000
_refine_ls_structure_factor_coef Fsqd
_refine_ls_weighting_details 'w=1/[\s^2^(Fo^2^)+(0.0478P)^2^+13.2585P] where P=(Fo^2^+2Fc^2^)/3'
_refine_ls_weighting_scheme calc
_refine_ls_wR_factor_gt 0.1023
_refine_ls_wR_factor_ref 0.1133
_reflns_Friedel_coverage 0.000
_reflns_number_gt 20712
_reflns_number_total 25071
_reflns_threshold_expression 'I > 2\s(I)'
_cod_data_source_file c9dt03511g3.cif
_cod_data_source_block mo_5886_0m_a_sq
_cod_depositor_comments 'Adding full bibliography for 7701086--7701108.cif.'
_cod_original_cell_volume 10662.8(18)
_cod_database_code 7701096
_shelx_shelxl_version_number 2018/3
_shelx_space_group_comment
;
The symmetry employed for this shelxl refinement is uniquely defined
by the following loop, which should always be used as a source of
symmetry information in preference to the above space-group names.
They are only intended as comments.
;
_shelx_estimated_absorpt_t_max 0.915
_shelx_estimated_absorpt_t_min 0.883
_olex2_refinement_description
;
1. Fixed Uiso
 At 1.2 times of:
  All C(H) groups
 At 1.5 times of:
  All C(H,H,H) groups
2. Restrained distances
 C110-C111 = C112-C107 = C108-C109
 1.39 with sigma of 0.02
 C110-C112
 2.4 with sigma of 0.04
 C111-C107
 2.4 with sigma of 0.04
 C112-C108
 2.4 with sigma of 0.04
 C107-C109
 2.4 with sigma of 0.04
 C108-C110
 2.4 with sigma of 0.04
3. Restrained planarity
 C107, C108, C109, C110, C111, C112, C113
 with sigma of 0.1
4. Rigid bond restraints
 C100, C101, C102, C103, C104, C105, C106
 with sigma for 1-2 distances of 0.01 and sigma for 1-3 distances of 0.01
 C107, C108, C109, C110, C111, C112, C113
 with sigma for 1-2 distances of 0.01 and sigma for 1-3 distances of 0.01
 C1A, C1B, C1C, C1D, C1E, C1F, C121
 with sigma for 1-2 distances of 0.01 and sigma for 1-3 distances of 0.01
5. Uiso/Uaniso restraints and constraints
C100 \\sim C101 \\sim C102 \\sim C103 \\sim C104 \\sim C105 \\sim C106: within
1.7A with sigma of 0.01 and sigma for terminal atoms of 0.08
C1A \\sim C1B \\sim C1C \\sim C1D \\sim C1E \\sim C1F \\sim C121: within 1.7A
with sigma of 0.01 and sigma for terminal atoms of 0.08
Uanis(C113) \\sim Ueq, Uanis(C111) \\sim Ueq, Uanis(C110) \\sim Ueq,
Uanis(C109) \\sim Ueq, Uanis(C108) \\sim Ueq, Uanis(C107) \\sim Ueq,
Uanis(C112) \\sim Ueq: with sigma of 0.1 and sigma for terminal atoms of 0.2
6. Others
 Sof(C1A)=Sof(H1AA)=Sof(H1AB)=Sof(H1AC)=Sof(C1F)=Sof(H1F)=Sof(C121)=Sof(H121)=
 Sof(C1B)=Sof(C1C)=Sof(H1C)=Sof(C1D)=Sof(H1D)=Sof(C1E)=Sof(H1E)=1-FVAR(1)
 Sof(C100)=Sof(H100)=Sof(C101)=Sof(H101)=Sof(C102)=Sof(H102)=Sof(C103)=
 Sof(H103)=Sof(C104)=Sof(H104)=Sof(C105)=Sof(C106)=Sof(H10A)=Sof(H10B)=
 Sof(H10C)=FVAR(1)
7.a Ternary CH refined with riding coordinates:
 C10(H10), C13(H13), C22(H22), C25(H25)
7.b Aromatic/amide H refined with riding coordinates:
 C2(H2), C3(H3), C6(H6), C7(H7), C8(H8), C18(H18), C19(H19), C20(H20),
 C30(H30), C31(H31), C32(H32), C35(H35), C36(H36), C37(H37), C39(H39), C40(H40),
  C42(H42), C43(H43), C45(H45), C46(H46), C84(H84), C85(H85), C86(H86),
 C87(H87), C88(H88), C90(H90), C91(H91), C92(H92), C93(H93), C94(H94),
 C112(H112), C107(H107), C108(H108), C109(H109), C110(H110), C114(H114),
 C115(H115), C116(H116), C117(H117), C119(H119), C100(H100), C101(H101),
 C102(H102), C103(H103), C104(H104), C1F(H1F), C121(H121), C1C(H1C), C1D(H1D),
 C1E(H1E)
7.c Fitted hexagon refined as free rotating group:
 C112(C107,C108,C109,C110,C111), C100(C101,C102,C103,C104,C105), C1F(C121,C1B,
 C1C,C1D,C1E)
7.d Idealised Me refined as rotating group:
 C11(H11A,H11B,H11C), C12(H12A,H12B,H12C), C14(H14A,H14B,H14C), C15(H15A,H15B,
 H15C), C23(H23A,H23B,H23C), C24(H24A,H24B,H24C), C26(H26A,H26B,H26C), C27(H27A,
 H27B,H27C), C89(H89A,H89B,H89C), C96(H96A,H96B,H96C), C113(H11D,H11E,H11F),
 C120(H12D,H12E,H12F), C106(H10A,H10B,H10C), C1A(H1AA,H1AB,H1AC)
;
_olex2_submission_special_instructions 'No special instructions were received'

loop_
_space_group_symop_operation_xyz
'x, y, z'
'-x, y+1/2, -z+1/2'
'-x, -y, -z'
'x, -y-1/2, z-1/2'

loop_
_atom_site_label
_atom_site_type_symbol
_atom_site_fract_x
_atom_site_fract_y
_atom_site_fract_z
_atom_site_U_iso_or_equiv
_atom_site_adp_type
_atom_site_occupancy
_atom_site_site_symmetry_order
_atom_site_calc_flag
_atom_site_refinement_flags_posn
_atom_site_refinement_flags_adp
_atom_site_refinement_flags_occupancy
_atom_site_disorder_assembly
_atom_site_disorder_group
Pd1 Pd 0.23198(2) 0.45154(2) 0.17967(2) 0.01860(4) Uani 1 1 d . . . . .
F1 F 0.67673(7) 0.44636(5) 0.52925(6) 0.0263(3) Uani 1 1 d . . . . .
F2 F 0.55331(8) 0.46834(5) 0.56788(6) 0.0325(3) Uani 1 1 d . . . . .
F3 F 0.42054(7) 0.44062(6) 0.49776(6) 0.0360(3) Uani 1 1 d . . . . .
F4 F 0.41527(7) 0.38716(6) 0.39053(6) 0.0325(3) Uani 1 1 d . . . . .
F5 F 0.53600(7) 0.36307(5) 0.35272(5) 0.0254(3) Uani 1 1 d . . . . .
F6 F 0.67041(7) 0.34416(5) 0.54540(6) 0.0295(3) Uani 1 1 d . . . . .
F7 F 0.77193(9) 0.30200(6) 0.63118(6) 0.0397(3) Uani 1 1 d . . . . .
F8 F 0.91283(9) 0.29464(6) 0.61633(7) 0.0473(4) Uani 1 1 d . . . . .
F9 F 0.94824(8) 0.32751(6) 0.50780(7) 0.0405(3) Uani 1 1 d . . . . .
F10 F 0.84770(7) 0.37176(5) 0.41994(6) 0.0294(3) Uani 1 1 d . . . . .
F11 F 0.63025(7) 0.29443(5) 0.41487(6) 0.0269(3) Uani 1 1 d . . . . .
F12 F 0.62042(8) 0.22648(5) 0.32441(6) 0.0352(3) Uani 1 1 d . . . . .
F13 F 0.67525(9) 0.24643(5) 0.21916(6) 0.0393(3) Uani 1 1 d . . . . .
F14 F 0.74412(8) 0.33514(5) 0.21097(6) 0.0356(3) Uani 1 1 d . . . . .
F15 F 0.75973(7) 0.40089(5) 0.30216(6) 0.0264(3) Uani 1 1 d . . . . .
F16 F 0.63314(7) 0.57346(5) 0.39995(5) 0.0247(3) Uani 1 1 d . . . . .
F17 F 0.51726(7) 0.63206(5) 0.38814(6) 0.0306(3) Uani 1 1 d . . . . .
F18 F 0.47285(8) 0.68797(5) 0.28336(7) 0.0377(3) Uani 1 1 d . . . . .
F19 F 0.54970(9) 0.68359(5) 0.18910(7) 0.0414(4) Uani 1 1 d . . . . .
F20 F 0.66768(8) 0.62497(5) 0.19991(6) 0.0344(3) Uani 1 1 d . . . . .
F21 F 0.76517(8) 0.61463(5) 0.41961(6) 0.0354(3) Uani 1 1 d . . . . .
F22 F 0.85774(9) 0.69040(7) 0.44550(9) 0.0561(5) Uani 1 1 d . . . . .
F23 F 0.93224(11) 0.72386(8) 0.35858(12) 0.0796(7) Uani 1 1 d . . . . .
F24 F 0.91468(12) 0.67601(8) 0.24567(11) 0.0757(7) Uani 1 1 d . . . . .
F25 F 0.82796(9) 0.59854(6) 0.21997(7) 0.0456(4) Uani 1 1 d . . . . .
F26 F 0.85642(8) 0.50550(6) 0.28989(7) 0.0392(3) Uani 1 1 d . . . . .
F27 F 0.87326(10) 0.43972(6) 0.20274(8) 0.0491(4) Uani 1 1 d . . . . .
F28 F 0.76076(11) 0.42063(6) 0.10375(7) 0.0513(4) Uani 1 1 d . . . . .
F29 F 0.63135(9) 0.47053(6) 0.09357(6) 0.0440(4) Uani 1 1 d . . . . .
F30 F 0.61162(7) 0.53452(5) 0.18062(6) 0.0306(3) Uani 1 1 d . . . . .
O1 O 0.09746(9) 0.44619(6) 0.08815(7) 0.0293(3) Uani 1 1 d . . . . .
O2 O 0.34787(8) 0.46798(6) 0.23384(7) 0.0239(3) Uani 1 1 d . . . . .
O3 O 0.38862(9) 0.41363(6) 0.17542(7) 0.0289(3) Uani 1 1 d . . . . .
N1 N 0.17310(9) 0.54907(6) 0.12038(8) 0.0207(3) Uani 1 1 d . . . . .
N2 N 0.25278(9) 0.51885(6) 0.07188(8) 0.0206(3) Uani 1 1 d . . . . .
N3 N 0.22482(10) 0.39038(7) 0.23706(8) 0.0240(4) Uani 1 1 d . . . . .
N4 N 0.39873(9) 0.44408(6) 0.21760(8) 0.0215(3) Uani 1 1 d . . . . .
N5 N 0.72159(9) 0.44527(6) 0.40560(8) 0.0202(3) Uani 1 1 d . . . . .
N6 N 0.73368(9) 0.51637(6) 0.35642(8) 0.0210(3) Uani 1 1 d . . . . .
C1 C 0.22148(11) 0.51111(7) 0.12213(9) 0.0194(4) Uani 1 1 d . . . . .
C2 C 0.17370(12) 0.57985(8) 0.06936(9) 0.0244(4) Uani 1 1 d . . . . .
H2 H 0.144573 0.608747 0.058186 0.029 Uiso 1 1 calc R . . . .
C3 C 0.22309(12) 0.56110(8) 0.03887(10) 0.0245(4) Uani 1 1 d . . . . .
H3 H 0.235577 0.574054 0.001844 0.029 Uiso 1 1 calc R . . . .
C4 C 0.13104(12) 0.55887(8) 0.16831(10) 0.0245(4) Uani 1 1 d . . . . .
C5 C 0.17032(13) 0.57293(8) 0.22825(10) 0.0271(4) Uani 1 1 d . . . . .
C6 C 0.12870(15) 0.58181(10) 0.27389(11) 0.0373(6) Uani 1 1 d . . . . .
H6 H 0.152965 0.590479 0.315256 0.045 Uiso 1 1 calc R . . . .
C7 C 0.05289(16) 0.57820(11) 0.25987(13) 0.0445(7) Uani 1 1 d . . . . .
H7 H 0.025911 0.584044 0.291762 0.053 Uiso 1 1 calc R . . . .
C8 C 0.01612(14) 0.56621(10) 0.20015(13) 0.0388(6) Uani 1 1 d . . . . .
H8 H -0.036003 0.564681 0.191197 0.047 Uiso 1 1 calc R . . . .
C9 C 0.05431(13) 0.55624(9) 0.15243(11) 0.0300(5) Uani 1 1 d . . . . .
C10 C 0.01146(13) 0.54628(9) 0.08626(12) 0.0339(5) Uani 1 1 d . . . . .
H10 H 0.046330 0.532736 0.061096 0.041 Uiso 1 1 calc R . . . .
C11 C -0.05064(15) 0.50843(11) 0.08409(17) 0.0505(7) Uani 1 1 d . . . . .
H11A H -0.030658 0.477776 0.105301 0.076 Uiso 1 1 calc GR . . . .
H11B H -0.073170 0.501041 0.040292 0.076 Uiso 1 1 calc GR . . . .
H11C H -0.087799 0.522265 0.105275 0.076 Uiso 1 1 calc GR . . . .
C12 C -0.01975(14) 0.59569(10) 0.05613(12) 0.0389(6) Uani 1 1 d . . . . .
H12A H -0.054560 0.609462 0.079839 0.058 Uiso 1 1 calc GR . . . .
H12B H -0.045027 0.589697 0.012662 0.058 Uiso 1 1 calc GR . . . .
H12C H 0.020481 0.619330 0.056747 0.058 Uiso 1 1 calc GR . . . .
C13 C 0.25233(13) 0.58301(9) 0.24159(10) 0.0285(5) Uani 1 1 d . . . . .
H13 H 0.274581 0.560787 0.213723 0.034 Uiso 1 1 calc R . . . .
C14 C 0.29128(17) 0.57263(12) 0.30925(12) 0.0469(7) Uani 1 1 d . . . . .
H14A H 0.272068 0.594968 0.337598 0.070 Uiso 1 1 calc GR . . . .
H14B H 0.344147 0.578221 0.313635 0.070 Uiso 1 1 calc GR . . . .
H14C H 0.282615 0.538041 0.319920 0.070 Uiso 1 1 calc GR . . . .
C15 C 0.26574(15) 0.63667(10) 0.22395(13) 0.0404(6) Uani 1 1 d . . . . .
H15A H 0.243169 0.642268 0.179723 0.061 Uiso 1 1 calc GR . . . .
H15B H 0.318700 0.642796 0.230561 0.061 Uiso 1 1 calc GR . . . .
H15C H 0.243957 0.659378 0.250238 0.061 Uiso 1 1 calc GR . . . .
C16 C 0.31875(12) 0.49441(8) 0.06186(9) 0.0226(4) Uani 1 1 d . . . . .
C17 C 0.38532(12) 0.51947(8) 0.08235(10) 0.0255(4) Uani 1 1 d . . . . .
C18 C 0.44944(13) 0.49567(9) 0.07430(11) 0.0304(5) Uani 1 1 d . . . . .
H18 H 0.495553 0.511487 0.088294 0.037 Uiso 1 1 calc R . . . .
C19 C 0.44675(13) 0.44931(9) 0.04619(11) 0.0315(5) Uani 1 1 d . . . . .
H19 H 0.490873 0.433551 0.041150 0.038 Uiso 1 1 calc R . . . .
C20 C 0.37994(13) 0.42589(9) 0.02543(11) 0.0303(5) Uani 1 1 d . . . . .
H20 H 0.378824 0.394196 0.005991 0.036 Uiso 1 1 calc R . . . .
C21 C 0.31406(12) 0.44792(8) 0.03249(10) 0.0244(4) Uani 1 1 d . . . . .
C22 C 0.24168(12) 0.42140(8) 0.00776(10) 0.0259(4) Uani 1 1 d . . . . .
H22 H 0.200995 0.442983 0.016161 0.031 Uiso 1 1 calc R . . . .
C23 C 0.23800(14) 0.37158(9) 0.04113(11) 0.0318(5) Uani 1 1 d . . . . .
H23A H 0.275623 0.349111 0.031426 0.048 Uiso 1 1 calc GR . . . .
H23B H 0.189353 0.356719 0.026754 0.048 Uiso 1 1 calc GR . . . .
H23C H 0.246681 0.377048 0.086546 0.048 Uiso 1 1 calc GR . . . .
C24 C 0.23047(14) 0.41381(9) -0.06360(10) 0.0320(5) Uani 1 1 d . . . . .
H24A H 0.227597 0.446247 -0.084465 0.048 Uiso 1 1 calc GR . . . .
H24B H 0.184784 0.395402 -0.078665 0.048 Uiso 1 1 calc GR . . . .
H24C H 0.271900 0.394928 -0.073120 0.048 Uiso 1 1 calc GR . . . .
C25 C 0.39016(13) 0.57142(8) 0.11148(10) 0.0281(5) Uani 1 1 d . . . . .
H25 H 0.338895 0.583168 0.110294 0.034 Uiso 1 1 calc R . . . .
C26 C 0.43090(14) 0.57170(9) 0.17987(11) 0.0328(5) Uani 1 1 d . . . . .
H26A H 0.404789 0.550574 0.204737 0.049 Uiso 1 1 calc GR . . . .
H26B H 0.433272 0.605782 0.196103 0.049 Uiso 1 1 calc GR . . . .
H26C H 0.480810 0.558934 0.182674 0.049 Uiso 1 1 calc GR . . . .
C27 C 0.42600(19) 0.60799(10) 0.07320(13) 0.0469(7) Uani 1 1 d . . . . .
H27A H 0.477500 0.598705 0.075959 0.070 Uiso 1 1 calc GR . . . .
H27B H 0.423463 0.641660 0.089831 0.070 Uiso 1 1 calc GR . . . .
H27C H 0.400004 0.607049 0.029244 0.070 Uiso 1 1 calc GR . . . .
C28 C 0.13298(12) 0.43107(8) 0.13684(10) 0.0236(4) Uani 1 1 d . . . . .
C29 C 0.10597(13) 0.38924(9) 0.17200(11) 0.0329(5) Uani 1 1 d . . . . .
C30 C 0.03569(16) 0.37065(12) 0.15650(14) 0.0525(8) Uani 1 1 d . . . . .
H30 H 0.001845 0.383924 0.121689 0.063 Uiso 1 1 calc R . . . .
C31 C 0.01401(19) 0.33216(15) 0.19202(17) 0.0706(12) Uani 1 1 d . . . . .
H31 H -0.034666 0.319578 0.181115 0.085 Uiso 1 1 calc R . . . .
C32 C 0.06190(18) 0.31246(14) 0.24213(16) 0.0639(10) Uani 1 1 d . . . . .
H32 H 0.046192 0.286390 0.265723 0.077 Uiso 1 1 calc R . . . .
C33 C 0.13447(16) 0.33048(11) 0.25915(13) 0.0437(7) Uani 1 1 d . . . . .
C34 C 0.15598(13) 0.36937(9) 0.22342(10) 0.0310(5) Uani 1 1 d . . . . .
C35 C 0.18777(17) 0.31279(11) 0.31056(13) 0.0485(7) Uani 1 1 d . . . . .
H35 H 0.176015 0.286569 0.336025 0.058 Uiso 1 1 calc R . . . .
C36 C 0.25569(15) 0.33353(10) 0.32322(12) 0.0414(6) Uani 1 1 d . . . . .
H36 H 0.291789 0.321742 0.357494 0.050 Uiso 1 1 calc R . . . .
C37 C 0.27259(13) 0.37259(9) 0.28540(10) 0.0311(5) Uani 1 1 d . . . . .
H37 H 0.320385 0.386715 0.295124 0.037 Uiso 1 1 calc R . . . .
C38 C 0.47379(11) 0.45347(7) 0.25257(9) 0.0198(4) Uani 1 1 d . . . . .
C39 C 0.48322(11) 0.48010(8) 0.30813(9) 0.0206(4) Uani 1 1 d . . . . .
H39 H 0.442280 0.493187 0.322634 0.025 Uiso 1 1 calc R . . . .
C40 C 0.55414(11) 0.48706(8) 0.34185(9) 0.0208(4) Uani 1 1 d . . . . .
H40 H 0.561870 0.504415 0.380649 0.025 Uiso 1 1 calc R . . . .
C41 C 0.61477(11) 0.46890(7) 0.31971(9) 0.0187(4) Uani 1 1 d . . . . .
C42 C 0.60265(11) 0.44281(7) 0.26295(9) 0.0203(4) Uani 1 1 d . . . . .
H42 H 0.643337 0.430379 0.247511 0.024 Uiso 1 1 calc R . . . .
C43 C 0.53184(11) 0.43486(8) 0.22890(9) 0.0208(4) Uani 1 1 d . . . . .
H43 H 0.523518 0.417106 0.190369 0.025 Uiso 1 1 calc R . . . .
C44 C 0.69007(11) 0.47651(8) 0.35892(9) 0.0193(4) Uani 1 1 d . . . . .
C45 C 0.78685(12) 0.46741(8) 0.43431(10) 0.0251(4) Uani 1 1 d . . . . .
H45 H 0.820704 0.454629 0.469457 0.030 Uiso 1 1 calc R . . . .
C46 C 0.79440(12) 0.51017(8) 0.40410(10) 0.0262(4) Uani 1 1 d . . . . .
H46 H 0.834840 0.532380 0.414005 0.031 Uiso 1 1 calc R . . . .
C47 C 0.75398(11) 0.36445(8) 0.47904(9) 0.0223(4) Uani 1 1 d . . . . .
C48 C 0.73877(12) 0.34364(8) 0.53345(10) 0.0252(4) Uani 1 1 d . . . . .
C49 C 0.79081(14) 0.32046(9) 0.57935(10) 0.0301(5) Uani 1 1 d . . . . .
C50 C 0.86186(14) 0.31579(9) 0.57170(11) 0.0339(5) Uani 1 1 d . . . . .
C51 C 0.87963(13) 0.33307(9) 0.51708(11) 0.0312(5) Uani 1 1 d . . . . .
C52 C 0.82609(12) 0.35638(8) 0.47255(10) 0.0255(4) Uani 1 1 d . . . . .
C53 C 0.69076(11) 0.35267(8) 0.36218(9) 0.0210(4) Uani 1 1 d . . . . .
C54 C 0.65900(12) 0.30612(8) 0.36447(9) 0.0230(4) Uani 1 1 d . . . . .
C55 C 0.65294(12) 0.27019(8) 0.31820(10) 0.0261(4) Uani 1 1 d . . . . .
C56 C 0.68113(13) 0.27998(9) 0.26560(10) 0.0292(5) Uani 1 1 d . . . . .
C57 C 0.71571(13) 0.32475(9) 0.26170(9) 0.0271(5) Uani 1 1 d . . . . .
C58 C 0.72185(11) 0.35911(8) 0.30984(9) 0.0229(4) Uani 1 1 d . . . . .
C59 C 0.61419(11) 0.40134(7) 0.44058(9) 0.0203(4) Uani 1 1 d . . . . .
C60 C 0.61298(12) 0.42977(8) 0.49395(9) 0.0225(4) Uani 1 1 d . . . . .
C61 C 0.54992(13) 0.44196(8) 0.51461(9) 0.0254(4) Uani 1 1 d . . . . .
C62 C 0.48273(12) 0.42736(9) 0.48030(10) 0.0269(4) Uani 1 1 d . . . . .
C63 C 0.48046(12) 0.39998(8) 0.42627(10) 0.0249(4) Uani 1 1 d . . . . .
C64 C 0.54497(11) 0.38771(8) 0.40794(9) 0.0214(4) Uani 1 1 d . . . . .
C65 C 0.65262(11) 0.59211(8) 0.29753(9) 0.0227(4) Uani 1 1 d . . . . .
C66 C 0.61339(11) 0.59825(8) 0.34493(9) 0.0220(4) Uani 1 1 d . . . . .
C67 C 0.55406(11) 0.62970(8) 0.34108(10) 0.0236(4) Uani 1 1 d . . . . .
C68 C 0.53176(12) 0.65853(8) 0.28842(10) 0.0275(4) Uani 1 1 d . . . . .
C69 C 0.57069(13) 0.65578(8) 0.24099(10) 0.0284(5) Uani 1 1 d . . . . .
C70 C 0.62963(13) 0.62406(8) 0.24684(10) 0.0260(4) Uani 1 1 d . . . . .
C71 C 0.79289(12) 0.60010(9) 0.31980(11) 0.0286(5) Uani 1 1 d . . . . .
C72 C 0.80367(12) 0.62692(9) 0.37561(12) 0.0323(5) Uani 1 1 d . . . . .
C73 C 0.85037(14) 0.66716(11) 0.38987(14) 0.0432(6) Uani 1 1 d . . . . .
C74 C 0.88851(16) 0.68370(12) 0.34622(17) 0.0535(8) Uani 1 1 d . . . . .
C75 C 0.87955(16) 0.65952(12) 0.28996(16) 0.0509(8) Uani 1 1 d . . . . .
C76 C 0.83335(14) 0.61874(10) 0.27747(13) 0.0377(6) Uani 1 1 d . . . . .
C77 C 0.79879(13) 0.49822(9) 0.24191(11) 0.0316(5) Uani 1 1 d . . . . .
C78 C 0.80930(15) 0.46404(10) 0.19714(12) 0.0357(5) Uani 1 1 d . . . . .
C79 C 0.75284(16) 0.45461(9) 0.14711(11) 0.0365(6) Uani 1 1 d . . . . .
C80 C 0.68734(14) 0.47991(9) 0.14204(10) 0.0328(5) Uani 1 1 d . . . . .
C81 C 0.67908(13) 0.51384(8) 0.18813(10) 0.0272(4) Uani 1 1 d . . . . .
C82 C 0.73336(12) 0.52428(8) 0.24031(10) 0.0265(4) Uani 1 1 d . . . . .
B1 B 0.72656(13) 0.55799(9) 0.30259(11) 0.0239(5) Uani 1 1 d . . . . .
B2 B 0.69390(12) 0.39096(9) 0.42138(10) 0.0195(4) Uani 1 1 d . . . . .
C83 C 0.41131(14) 0.25586(10) 0.45395(12) 0.0358(5) Uani 1 1 d . . . . .
C84 C 0.35463(15) 0.22368(9) 0.42822(12) 0.0372(5) Uani 1 1 d . . . . .
H84 H 0.364497 0.196039 0.404059 0.045 Uiso 1 1 calc R . . . .
C85 C 0.28436(15) 0.23133(12) 0.43729(14) 0.0470(7) Uani 1 1 d . . . . .
H85 H 0.246159 0.209024 0.419435 0.056 Uiso 1 1 calc R . . . .
C86 C 0.26945(18) 0.27109(16) 0.47202(15) 0.0603(10) Uani 1 1 d . . . . .
H86 H 0.221031 0.276172 0.478513 0.072 Uiso 1 1 calc R . . . .
C87 C 0.3242(2) 0.30338(13) 0.49728(14) 0.0585(9) Uani 1 1 d . . . . .
H87 H 0.313539 0.331083 0.520974 0.070 Uiso 1 1 calc R . . . .
C88 C 0.39469(18) 0.29607(10) 0.48866(12) 0.0432(6) Uani 1 1 d . . . . .
H88 H 0.432345 0.318734 0.506607 0.052 Uiso 1 1 calc R . . . .
C89 C 0.48754(17) 0.24778(17) 0.44422(17) 0.0675(11) Uani 1 1 d . . . . .
H89A H 0.489651 0.255809 0.400732 0.101 Uiso 1 1 calc GR . . . .
H89B H 0.501424 0.212918 0.452781 0.101 Uiso 1 1 calc GR . . . .
H89C H 0.521590 0.269297 0.472743 0.101 Uiso 1 1 calc GR . . . .
C90 C 0.7480(2) 0.20910(10) 0.46460(13) 0.0542(9) Uani 1 1 d . . . . .
H90 H 0.700621 0.213791 0.438904 0.065 Uiso 1 1 calc R . . . .
C91 C 0.8090(3) 0.21472(11) 0.43879(15) 0.0631(10) Uani 1 1 d . . . . .
H91 H 0.803506 0.223465 0.395817 0.076 Uiso 1 1 calc R . . . .
C92 C 0.8776(2) 0.20773(11) 0.47489(17) 0.0592(9) Uani 1 1 d . . . . .
H92 H 0.919778 0.212052 0.457176 0.071 Uiso 1 1 calc R . . . .
C93 C 0.88549(19) 0.19434(11) 0.53735(16) 0.0524(7) Uani 1 1 d . . . . .
H93 H 0.933044 0.188790 0.562293 0.063 Uiso 1 1 calc R . . . .
C94 C 0.82375(16) 0.18904(11) 0.56346(13) 0.0437(6) Uani 1 1 d . . . . .
H94 H 0.829479 0.180064 0.606385 0.052 Uiso 1 1 calc R . . . .
C95 C 0.75394(17) 0.19667(10) 0.52768(12) 0.0427(6) Uani 1 1 d . . . . .
C96 C 0.68706(18) 0.19350(14) 0.55624(16) 0.0601(9) Uani 1 1 d . . . . .
H96A H 0.685303 0.160763 0.575661 0.090 Uiso 1 1 calc GR . . . .
H96B H 0.642854 0.198219 0.523472 0.090 Uiso 1 1 calc GR . . . .
H96C H 0.689418 0.219435 0.588199 0.090 Uiso 1 1 calc GR . . . .
C112 C 0.6159(3) 0.77871(13) 0.37673(12) 0.0997(16) Uani 1 1 d D U . . .
H112 H 0.619308 0.776644 0.420786 0.120 Uiso 1 1 calc R . . . .
C107 C 0.6755(2) 0.76547(13) 0.3509(2) 0.149(2) Uani 1 1 d DG U . . .
H107 H 0.719751 0.754355 0.377302 0.179 Uiso 1 1 calc R . . . .
C108 C 0.6705(2) 0.76848(14) 0.2864(2) 0.147(2) Uani 1 1 d DG U . . .
H108 H 0.711251 0.759435 0.268784 0.176 Uiso 1 1 calc R . . . .
C109 C 0.6058(3) 0.78474(15) 0.24781(13) 0.150(3) Uani 1 1 d DG U . . .
H109 H 0.602308 0.786804 0.203750 0.180 Uiso 1 1 calc R . . . .
C110 C 0.5461(2) 0.79798(13) 0.27364(15) 0.131(2) Uani 1 1 d DG U . . .
H110 H 0.501864 0.809094 0.247232 0.158 Uiso 1 1 calc R . . . .
C111 C 0.5511(2) 0.79497(11) 0.33810(17) 0.1180(19) Uani 1 1 d DG U . . .
C113 C 0.4849(3) 0.80935(18) 0.3692(3) 0.1099(17) Uani 1 1 d . U . . .
H11D H 0.467836 0.779750 0.388277 0.165 Uiso 1 1 calc GR . . . .
H11E H 0.444684 0.822656 0.337112 0.165 Uiso 1 1 calc GR . . . .
H11F H 0.500748 0.834594 0.401596 0.165 Uiso 1 1 calc GR . . . .
C114 C 1.08155(15) 0.71330(11) 0.22338(12) 0.0401(6) Uani 1 1 d . . . . .
H114 H 1.093699 0.686436 0.251955 0.048 Uiso 1 1 calc R . . . .
C115 C 1.11996(15) 0.75703(11) 0.23441(13) 0.0423(6) Uani 1 1 d . . . . .
H115 H 1.158128 0.760567 0.270529 0.051 Uiso 1 1 calc R . . . .
C116 C 1.10262(16) 0.79593(12) 0.19247(15) 0.0508(7) Uani 1 1 d . . . . .
H116 H 1.129017 0.826344 0.199548 0.061 Uiso 1 1 calc R . . . .
C117 C 1.04688(17) 0.79046(14) 0.14030(15) 0.0570(9) Uani 1 1 d . . . . .
H117 H 1.035714 0.817192 0.111382 0.068 Uiso 1 1 calc R . . . .
C118 C 1.00668(15) 0.74654(14) 0.12919(13) 0.0494(7) Uani 1 1 d . . . . .
C119 C 1.02543(15) 0.70770(11) 0.17132(12) 0.0419(6) Uani 1 1 d . . . . .
H119 H 0.999567 0.677080 0.164380 0.050 Uiso 1 1 calc R . . . .
C120 C 0.94370(19) 0.74165(19) 0.07337(16) 0.0751(12) Uani 1 1 d . . . . .
H12D H 0.962520 0.743650 0.034587 0.113 Uiso 1 1 calc GR . . . .
H12E H 0.908418 0.768593 0.074132 0.113 Uiso 1 1 calc GR . . . .
H12F H 0.919301 0.709542 0.075171 0.113 Uiso 1 1 calc GR . . . .
C100 C 0.86730(19) 0.54473(13) 0.66134(15) 0.0427(12) Uani 0.591(5) 1 d . U P A 1
H100 H 0.840488 0.525800 0.685860 0.051 Uiso 0.591(5) 1 calc R . P A 1
C101 C 0.9425(2) 0.55156(15) 0.68184(15) 0.0531(14) Uani 0.591(5) 1 d G U P A 1
H101 H 0.967034 0.537287 0.720369 0.064 Uiso 0.591(5) 1 calc R . P A 1
C102 C 0.98169(15) 0.57926(16) 0.64597(18) 0.0630(15) Uani 0.591(5) 1 d G U P A 1
H102 H 1.033066 0.583921 0.659981 0.076 Uiso 0.591(5) 1 calc R . P A 1
C103 C 0.94574(19) 0.60013(15) 0.58960(17) 0.0603(15) Uani 0.591(5) 1 d G U P A 1
H103 H 0.972552 0.619067 0.565083 0.072 Uiso 0.591(5) 1 calc R . P A 1
C104 C 0.87057(19) 0.59331(13) 0.56910(13) 0.0512(13) Uani 0.591(5) 1 d G U P A 1
H104 H 0.846006 0.607580 0.530573 0.061 Uiso 0.591(5) 1 calc R . P A 1
C105 C 0.83135(14) 0.56561(13) 0.60497(16) 0.0422(11) Uani 0.591(5) 1 d G U P A 1
C106 C 0.7506(3) 0.5577(2) 0.5797(3) 0.0522(16) Uani 0.591(5) 1 d . U P A 1
H10A H 0.743877 0.535970 0.542853 0.078 Uiso 0.591(5) 1 calc GR . P A 1
H10B H 0.726895 0.589808 0.567783 0.078 Uiso 0.591(5) 1 calc GR . P A 1
H10C H 0.728438 0.542169 0.612075 0.078 Uiso 0.591(5) 1 calc GR . P A 1
C1A C 0.9615(7) 0.5592(4) 0.7077(5) 0.082(4) Uani 0.409(5) 1 d . U P A 2
H1AA H 0.947568 0.544409 0.744671 0.123 Uiso 0.409(5) 1 calc GR . P A 2
H1AB H 0.985680 0.591212 0.719039 0.123 Uiso 0.409(5) 1 calc GR . P A 2
H1AC H 0.995333 0.536797 0.692093 0.123 Uiso 0.409(5) 1 calc GR . P A 2
C1F C 0.7712(3) 0.5431(2) 0.6040(3) 0.054(2) Uani 0.409(5) 1 d . U P A 2
H1F H 0.729146 0.522597 0.601536 0.065 Uiso 0.409(5) 1 calc R . P A 2
C121 C 0.8315(4) 0.5370(2) 0.6530(2) 0.052(2) Uani 0.409(5) 1 d G U P A 2
H121 H 0.830597 0.512370 0.684093 0.062 Uiso 0.409(5) 1 calc R . P A 2
C1B C 0.8930(3) 0.5671(2) 0.6566(3) 0.062(2) Uani 0.409(5) 1 d G U P A 2
C1C C 0.8943(3) 0.6032(3) 0.6112(3) 0.084(3) Uani 0.409(5) 1 d G U P A 2
H1C H 0.936366 0.623678 0.613636 0.101 Uiso 0.409(5) 1 calc R . P A 2
C1D C 0.8340(4) 0.6092(2) 0.5621(3) 0.087(3) Uani 0.409(5) 1 d G U P A 2
H1D H 0.834916 0.633905 0.531080 0.105 Uiso 0.409(5) 1 calc R . P A 2
C1E C 0.7725(3) 0.5792(2) 0.5585(3) 0.062(2) Uani 0.409(5) 1 d G U P A 2
H1E H 0.731306 0.583365 0.525029 0.075 Uiso 0.409(5) 1 calc R . P A 2

loop_
_atom_site_aniso_label
_atom_site_aniso_U_11
_atom_site_aniso_U_22
_atom_site_aniso_U_33
_atom_site_aniso_U_23
_atom_site_aniso_U_13
_atom_site_aniso_U_12
Pd1 0.02110(8) 0.01828(7) 0.01587(7) -0.00007(5) 0.00251(5) -0.00128(6)
F1 0.0291(6) 0.0293(6) 0.0196(6) -0.0068(5) 0.0025(5) 0.0024(5)
F2 0.0430(8) 0.0351(7) 0.0221(6) -0.0048(5) 0.0132(6) 0.0110(6)
F3 0.0301(7) 0.0501(9) 0.0330(7) 0.0065(6) 0.0187(6) 0.0115(6)
F4 0.0211(6) 0.0470(8) 0.0287(7) 0.0054(6) 0.0034(5) -0.0014(6)
F5 0.0257(6) 0.0320(7) 0.0174(5) -0.0039(5) 0.0020(5) -0.0002(5)
F6 0.0329(7) 0.0336(7) 0.0227(6) 0.0054(5) 0.0076(5) 0.0076(6)
F7 0.0548(9) 0.0428(8) 0.0214(6) 0.0100(6) 0.0076(6) 0.0162(7)
F8 0.0465(9) 0.0590(10) 0.0302(7) 0.0052(7) -0.0068(6) 0.0264(8)
F9 0.0267(7) 0.0543(9) 0.0385(8) -0.0036(7) 0.0021(6) 0.0160(6)
F10 0.0264(6) 0.0380(7) 0.0250(6) -0.0010(5) 0.0080(5) 0.0069(6)
F11 0.0352(7) 0.0250(6) 0.0219(6) -0.0009(5) 0.0091(5) -0.0006(5)
F12 0.0472(8) 0.0250(7) 0.0308(7) -0.0070(5) 0.0024(6) -0.0049(6)
F13 0.0603(10) 0.0337(7) 0.0222(6) -0.0124(6) 0.0047(6) 0.0062(7)
F14 0.0508(9) 0.0395(8) 0.0202(6) -0.0015(6) 0.0156(6) 0.0098(7)
F15 0.0297(6) 0.0272(6) 0.0249(6) -0.0007(5) 0.0117(5) 0.0025(5)
F16 0.0302(6) 0.0270(6) 0.0182(5) 0.0023(5) 0.0076(5) 0.0017(5)
F17 0.0299(7) 0.0351(7) 0.0292(6) -0.0023(6) 0.0116(5) 0.0043(6)
F18 0.0363(8) 0.0330(7) 0.0402(8) -0.0004(6) -0.0004(6) 0.0110(6)
F19 0.0624(10) 0.0311(7) 0.0287(7) 0.0104(6) 0.0046(7) 0.0073(7)
F20 0.0493(8) 0.0321(7) 0.0265(6) 0.0055(6) 0.0185(6) -0.0033(6)
F21 0.0370(7) 0.0380(8) 0.0341(7) -0.0128(6) 0.0136(6) -0.0090(6)
F22 0.0466(9) 0.0559(11) 0.0664(11) -0.0315(9) 0.0128(8) -0.0206(8)
F23 0.0568(12) 0.0705(13) 0.1202(19) -0.0332(13) 0.0385(12) -0.0447(11)
F24 0.0743(13) 0.0728(13) 0.0989(16) -0.0138(12) 0.0619(13) -0.0390(11)
F25 0.0521(9) 0.0483(9) 0.0462(9) -0.0049(7) 0.0328(8) -0.0134(7)
F26 0.0334(7) 0.0478(9) 0.0380(8) -0.0063(7) 0.0111(6) 0.0076(7)
F27 0.0568(10) 0.0534(10) 0.0441(9) -0.0013(7) 0.0267(8) 0.0206(8)
F28 0.0882(13) 0.0431(9) 0.0297(7) -0.0075(7) 0.0290(8) 0.0092(9)
F29 0.0607(10) 0.0474(9) 0.0235(7) -0.0075(6) 0.0078(7) -0.0055(8)
F30 0.0335(7) 0.0342(7) 0.0244(6) -0.0012(5) 0.0066(5) -0.0025(6)
O1 0.0294(8) 0.0272(8) 0.0267(8) 0.0032(6) -0.0048(6) -0.0049(6)
O2 0.0213(7) 0.0259(7) 0.0241(7) -0.0019(6) 0.0038(6) 0.0006(6)
O3 0.0302(8) 0.0293(8) 0.0249(7) -0.0063(6) 0.0001(6) -0.0009(7)
N1 0.0236(8) 0.0193(8) 0.0184(8) -0.0015(6) 0.0026(6) -0.0003(7)
N2 0.0253(8) 0.0188(8) 0.0172(8) -0.0003(6) 0.0034(6) -0.0016(7)
N3 0.0295(9) 0.0239(9) 0.0182(8) 0.0016(7) 0.0035(7) -0.0028(7)
N4 0.0227(8) 0.0220(8) 0.0193(8) 0.0022(7) 0.0034(6) -0.0006(7)
N5 0.0201(8) 0.0232(8) 0.0169(7) -0.0031(6) 0.0027(6) 0.0028(7)
N6 0.0214(8) 0.0227(8) 0.0201(8) -0.0031(7) 0.0068(6) -0.0009(7)
C1 0.0226(9) 0.0182(9) 0.0162(8) -0.0020(7) 0.0010(7) -0.0029(7)
C2 0.0298(11) 0.0210(10) 0.0203(9) 0.0015(8) 0.0003(8) -0.0006(8)
C3 0.0334(11) 0.0215(10) 0.0178(9) 0.0021(8) 0.0032(8) -0.0016(8)
C4 0.0291(11) 0.0222(10) 0.0233(10) 0.0022(8) 0.0079(8) 0.0035(8)
C5 0.0380(12) 0.0218(10) 0.0214(10) 0.0024(8) 0.0057(9) 0.0067(9)
C6 0.0506(15) 0.0393(13) 0.0237(11) 0.0040(10) 0.0116(10) 0.0156(12)
C7 0.0525(16) 0.0495(16) 0.0377(14) 0.0111(12) 0.0234(12) 0.0203(13)
C8 0.0333(13) 0.0408(14) 0.0461(15) 0.0077(12) 0.0170(11) 0.0091(11)
C9 0.0297(11) 0.0258(11) 0.0357(12) 0.0047(9) 0.0093(9) 0.0040(9)
C10 0.0267(11) 0.0321(12) 0.0405(13) -0.0050(10) 0.0012(10) -0.0004(9)
C11 0.0313(13) 0.0372(15) 0.081(2) -0.0066(15) 0.0082(14) -0.0052(11)
C12 0.0336(13) 0.0405(14) 0.0375(13) -0.0039(11) -0.0047(10) 0.0009(11)
C13 0.0349(12) 0.0280(11) 0.0199(10) -0.0047(8) -0.0008(9) 0.0059(9)
C14 0.0531(17) 0.0548(17) 0.0262(12) -0.0002(12) -0.0070(11) 0.0064(14)
C15 0.0420(14) 0.0307(13) 0.0457(15) 0.0000(11) 0.0029(12) -0.0009(11)
C16 0.0271(10) 0.0239(10) 0.0175(9) 0.0003(8) 0.0062(8) 0.0002(8)
C17 0.0298(11) 0.0268(11) 0.0205(9) -0.0002(8) 0.0064(8) -0.0040(9)
C18 0.0278(11) 0.0368(12) 0.0274(11) -0.0025(9) 0.0074(9) -0.0042(10)
C19 0.0286(11) 0.0379(13) 0.0294(11) -0.0023(10) 0.0091(9) 0.0037(10)
C20 0.0352(12) 0.0292(11) 0.0273(11) -0.0068(9) 0.0080(9) 0.0016(10)
C21 0.0290(10) 0.0248(10) 0.0194(9) -0.0007(8) 0.0051(8) -0.0012(8)
C22 0.0302(11) 0.0234(10) 0.0241(10) -0.0041(8) 0.0057(8) -0.0034(9)
C23 0.0416(13) 0.0254(11) 0.0291(11) -0.0026(9) 0.0087(10) -0.0027(10)
C24 0.0357(12) 0.0347(12) 0.0241(10) -0.0037(9) 0.0029(9) -0.0040(10)
C25 0.0298(11) 0.0255(11) 0.0285(11) -0.0025(9) 0.0049(9) -0.0044(9)
C26 0.0347(12) 0.0316(12) 0.0309(11) -0.0032(10) 0.0037(10) -0.0034(10)
C27 0.071(2) 0.0324(13) 0.0404(14) 0.0014(11) 0.0185(14) -0.0119(13)
C28 0.0264(10) 0.0208(10) 0.0236(10) -0.0026(8) 0.0050(8) -0.0037(8)
C29 0.0321(12) 0.0351(12) 0.0288(11) 0.0067(10) 0.0002(9) -0.0122(10)
C30 0.0400(15) 0.0625(19) 0.0464(16) 0.0217(14) -0.0110(12) -0.0247(14)
C31 0.0489(18) 0.084(3) 0.067(2) 0.0386(19) -0.0167(16) -0.0408(18)
C32 0.0542(18) 0.072(2) 0.0579(19) 0.0332(17) -0.0068(15) -0.0332(17)
C33 0.0442(15) 0.0469(15) 0.0359(13) 0.0149(12) -0.0017(11) -0.0165(12)
C34 0.0335(12) 0.0334(12) 0.0248(10) 0.0048(9) 0.0030(9) -0.0095(10)
C35 0.0558(17) 0.0500(16) 0.0350(14) 0.0207(12) -0.0013(12) -0.0176(14)
C36 0.0477(15) 0.0431(14) 0.0282(12) 0.0161(11) -0.0047(11) -0.0068(12)
C37 0.0345(12) 0.0331(12) 0.0239(10) 0.0047(9) 0.0015(9) -0.0033(10)
C38 0.0211(9) 0.0202(9) 0.0174(9) 0.0019(7) 0.0022(7) 0.0001(8)
C39 0.0215(9) 0.0220(10) 0.0192(9) 0.0006(8) 0.0061(7) 0.0030(8)
C40 0.0241(10) 0.0215(9) 0.0174(9) -0.0019(7) 0.0058(7) 0.0016(8)
C41 0.0204(9) 0.0185(9) 0.0172(8) 0.0024(7) 0.0044(7) 0.0009(7)
C42 0.0235(9) 0.0210(9) 0.0181(9) 0.0022(7) 0.0083(7) 0.0030(8)
C43 0.0267(10) 0.0209(9) 0.0149(8) 0.0009(7) 0.0047(7) -0.0002(8)
C44 0.0204(9) 0.0228(10) 0.0157(8) -0.0036(7) 0.0059(7) 0.0023(8)
C45 0.0242(10) 0.0287(11) 0.0210(9) -0.0050(8) 0.0014(8) 0.0009(8)
C46 0.0231(10) 0.0298(11) 0.0249(10) -0.0059(9) 0.0028(8) -0.0015(9)
C47 0.0263(10) 0.0216(10) 0.0178(9) -0.0031(8) 0.0018(8) 0.0046(8)
C48 0.0294(11) 0.0246(10) 0.0207(9) -0.0024(8) 0.0029(8) 0.0055(9)
C49 0.0426(13) 0.0277(11) 0.0185(10) 0.0007(8) 0.0026(9) 0.0089(10)
C50 0.0387(13) 0.0357(12) 0.0225(10) -0.0008(9) -0.0050(9) 0.0150(10)
C51 0.0263(11) 0.0357(12) 0.0294(11) -0.0062(10) 0.0003(9) 0.0109(9)
C52 0.0283(11) 0.0286(11) 0.0189(9) -0.0045(8) 0.0027(8) 0.0041(9)
C53 0.0225(9) 0.0239(10) 0.0158(8) -0.0002(7) 0.0023(7) 0.0056(8)
C54 0.0259(10) 0.0254(10) 0.0172(9) -0.0008(8) 0.0033(8) 0.0045(8)
C55 0.0309(11) 0.0220(10) 0.0232(10) -0.0031(8) 0.0003(8) 0.0024(8)
C56 0.0387(12) 0.0278(11) 0.0186(9) -0.0072(8) 0.0001(9) 0.0094(9)
C57 0.0329(11) 0.0322(11) 0.0168(9) -0.0010(8) 0.0061(8) 0.0091(9)
C58 0.0246(10) 0.0231(10) 0.0206(9) 0.0008(8) 0.0040(8) 0.0053(8)
C59 0.0256(10) 0.0195(9) 0.0164(9) 0.0009(7) 0.0052(7) 0.0041(8)
C60 0.0271(10) 0.0226(10) 0.0173(9) 0.0012(8) 0.0035(8) 0.0036(8)
C61 0.0353(11) 0.0256(10) 0.0172(9) 0.0002(8) 0.0102(8) 0.0082(9)
C62 0.0275(11) 0.0313(11) 0.0250(10) 0.0083(9) 0.0124(8) 0.0081(9)
C63 0.0239(10) 0.0285(11) 0.0227(10) 0.0074(8) 0.0055(8) 0.0008(8)
C64 0.0260(10) 0.0228(10) 0.0155(8) 0.0016(7) 0.0046(7) 0.0024(8)
C65 0.0251(10) 0.0218(10) 0.0210(9) -0.0006(8) 0.0044(8) -0.0033(8)
C66 0.0255(10) 0.0211(9) 0.0191(9) 0.0006(8) 0.0034(8) -0.0027(8)
C67 0.0241(10) 0.0233(10) 0.0241(10) -0.0047(8) 0.0064(8) -0.0034(8)
C68 0.0285(11) 0.0226(10) 0.0291(11) -0.0030(9) 0.0002(9) 0.0020(9)
C69 0.0395(12) 0.0212(10) 0.0222(10) 0.0025(8) 0.0008(9) -0.0015(9)
C70 0.0349(11) 0.0231(10) 0.0217(10) -0.0003(8) 0.0094(9) -0.0049(9)
C71 0.0240(10) 0.0282(11) 0.0358(12) -0.0019(9) 0.0110(9) -0.0025(9)
C72 0.0250(11) 0.0325(12) 0.0414(13) -0.0057(10) 0.0117(10) -0.0037(9)
C73 0.0287(12) 0.0435(15) 0.0586(17) -0.0204(13) 0.0116(12) -0.0102(11)
C74 0.0328(14) 0.0492(17) 0.083(2) -0.0175(16) 0.0229(14) -0.0222(13)
C75 0.0404(15) 0.0496(17) 0.073(2) -0.0068(15) 0.0342(15) -0.0161(13)
C76 0.0324(12) 0.0390(14) 0.0471(14) -0.0053(11) 0.0205(11) -0.0080(11)
C77 0.0359(12) 0.0343(12) 0.0283(11) 0.0006(9) 0.0154(10) 0.0000(10)
C78 0.0459(14) 0.0354(13) 0.0323(12) 0.0042(10) 0.0235(11) 0.0076(11)
C79 0.0614(16) 0.0319(12) 0.0228(11) -0.0014(9) 0.0243(11) 0.0009(12)
C80 0.0485(14) 0.0337(12) 0.0189(10) 0.0003(9) 0.0131(10) -0.0071(11)
C81 0.0349(12) 0.0273(11) 0.0224(10) 0.0025(8) 0.0130(9) -0.0019(9)
C82 0.0331(11) 0.0265(11) 0.0235(10) 0.0012(8) 0.0144(9) -0.0030(9)
B1 0.0251(11) 0.0256(12) 0.0226(11) -0.0010(9) 0.0086(9) -0.0021(9)
B2 0.0213(10) 0.0213(10) 0.0158(9) -0.0018(8) 0.0035(8) 0.0023(8)
C83 0.0389(13) 0.0382(13) 0.0332(12) -0.0013(10) 0.0140(10) -0.0047(11)
C84 0.0440(14) 0.0274(12) 0.0390(13) 0.0014(10) 0.0059(11) -0.0017(10)
C85 0.0367(14) 0.0581(18) 0.0443(15) 0.0239(14) 0.0041(12) -0.0049(13)
C86 0.0455(17) 0.097(3) 0.0420(16) 0.0228(18) 0.0174(14) 0.0246(18)
C87 0.083(2) 0.059(2) 0.0371(15) 0.0041(14) 0.0204(16) 0.0344(19)
C88 0.0656(18) 0.0341(13) 0.0294(12) -0.0021(10) 0.0088(12) -0.0061(13)
C89 0.0405(16) 0.107(3) 0.059(2) -0.026(2) 0.0200(15) -0.0123(18)
C90 0.090(2) 0.0322(14) 0.0315(13) -0.0003(11) -0.0090(15) 0.0179(15)
C91 0.126(3) 0.0297(14) 0.0341(15) -0.0005(12) 0.0171(19) 0.0093(18)
C92 0.097(3) 0.0289(14) 0.061(2) -0.0028(14) 0.039(2) 0.0070(16)
C93 0.0595(19) 0.0358(15) 0.0601(19) 0.0068(13) 0.0080(15) 0.0117(14)
C94 0.0518(16) 0.0418(15) 0.0329(13) 0.0084(11) -0.0018(12) 0.0093(13)
C95 0.0563(17) 0.0323(13) 0.0341(13) -0.0014(10) -0.0030(12) 0.0130(12)
C96 0.0512(18) 0.068(2) 0.0534(18) -0.0140(16) -0.0058(15) 0.0084(16)
C112 0.136(4) 0.074(3) 0.091(3) 0.032(3) 0.026(3) -0.024(3)
C107 0.219(6) 0.132(5) 0.092(4) 0.009(4) 0.025(4) -0.108(5)
C108 0.203(6) 0.108(5) 0.117(4) 0.015(4) 0.001(4) -0.088(4)
C109 0.182(7) 0.162(7) 0.102(4) 0.001(4) 0.020(4) -0.096(6)
C110 0.190(6) 0.101(4) 0.081(3) 0.030(3) -0.022(3) -0.078(4)
C111 0.223(5) 0.073(3) 0.061(2) -0.010(2) 0.035(3) -0.100(3)
C113 0.126(4) 0.065(3) 0.119(4) 0.009(3) -0.019(3) -0.025(3)
C114 0.0455(15) 0.0423(14) 0.0353(13) 0.0076(11) 0.0151(11) 0.0044(12)
C115 0.0338(13) 0.0528(16) 0.0409(14) 0.0118(12) 0.0091(11) 0.0017(12)
C116 0.0359(14) 0.0545(18) 0.0630(19) 0.0216(15) 0.0124(13) -0.0051(13)
C117 0.0425(16) 0.075(2) 0.0555(18) 0.0359(17) 0.0153(14) 0.0034(15)
C118 0.0350(14) 0.078(2) 0.0368(14) 0.0101(14) 0.0122(11) 0.0039(14)
C119 0.0428(14) 0.0497(16) 0.0373(13) -0.0042(12) 0.0180(11) -0.0024(12)
C120 0.0444(18) 0.130(4) 0.0483(19) 0.009(2) 0.0023(15) 0.005(2)
C100 0.060(3) 0.025(2) 0.043(3) 0.000(2) 0.011(2) -0.002(2)
C101 0.063(3) 0.039(3) 0.052(3) -0.003(3) -0.003(3) 0.009(3)
C102 0.054(3) 0.066(3) 0.065(3) -0.014(3) 0.003(2) -0.011(3)
C103 0.067(3) 0.065(3) 0.051(3) -0.006(2) 0.016(2) -0.021(3)
C104 0.066(3) 0.042(3) 0.047(3) 0.003(2) 0.015(3) -0.009(2)
C105 0.047(2) 0.033(2) 0.045(2) -0.0035(18) 0.0063(19) -0.0047(19)
C106 0.045(3) 0.037(3) 0.072(4) -0.012(3) 0.006(3) -0.002(2)
C1A 0.096(7) 0.074(7) 0.059(6) -0.013(5) -0.025(5) -0.006(6)
C1F 0.076(5) 0.040(4) 0.042(4) 0.001(3) 0.002(3) -0.005(4)
C121 0.080(5) 0.032(3) 0.037(3) -0.008(3) -0.001(3) -0.007(3)
C1B 0.081(5) 0.048(4) 0.047(4) 0.002(3) -0.010(4) -0.002(4)
C1C 0.090(6) 0.076(5) 0.073(5) 0.023(4) -0.016(4) -0.032(4)
C1D 0.091(6) 0.074(5) 0.082(5) 0.028(4) -0.015(5) -0.026(5)
C1E 0.079(5) 0.048(4) 0.050(4) 0.012(3) -0.010(4) -0.016(4)

loop_
_atom_type_symbol
_atom_type_description
_atom_type_scat_dispersion_real
_atom_type_scat_dispersion_imag
_atom_type_scat_source
C C 0.0033 0.0016 'International Tables Vol C Tables 4.2.6.8 and 6.1.1.4'
H H 0.0000 0.0000 'International Tables Vol C Tables 4.2.6.8 and 6.1.1.4'
B B 0.0013 0.0007 'International Tables Vol C Tables 4.2.6.8 and 6.1.1.4'
F F 0.0171 0.0103 'International Tables Vol C Tables 4.2.6.8 and 6.1.1.4'
N N 0.0061 0.0033 'International Tables Vol C Tables 4.2.6.8 and 6.1.1.4'
O O 0.0106 0.0060 'International Tables Vol C Tables 4.2.6.8 and 6.1.1.4'
Pd Pd -0.9988 1.0072 'International Tables Vol C Tables 4.2.6.8 and 6.1.1.4'

loop_
_geom_angle_atom_site_label_1
_geom_angle_atom_site_label_2
_geom_angle_atom_site_label_3
_geom_angle
N3 Pd1 O2 90.74(6)
C1 Pd1 O2 97.36(7)
C1 Pd1 N3 170.95(8)
C28 Pd1 O2 174.50(7)
C28 Pd1 N3 83.94(8)
C28 Pd1 C1 88.05(8)
N4 O2 Pd1 116.32(12)
C1 N1 C2 110.91(17)
C1 N1 C4 124.69(17)
C2 N1 C4 124.19(17)
C1 N2 C3 110.50(17)
C1 N2 C16 124.70(17)
C3 N2 C16 123.34(17)
C34 N3 Pd1 111.45(14)
C37 N3 Pd1 130.39(16)
C37 N3 C34 117.89(19)
O2 N4 C38 117.26(16)
O3 N4 O2 123.36(17)
O3 N4 C38 119.37(17)
C44 N5 C45 106.08(17)
C44 N5 B2 127.91(16)
C45 N5 B2 125.78(17)
C44 N6 C46 106.23(17)
C44 N6 B1 128.42(17)
C46 N6 B1 124.47(17)
N1 C1 Pd1 126.42(15)
N1 C1 N2 104.72(17)
N2 C1 Pd1 128.29(15)
N1 C2 H2 126.5
C3 C2 N1 106.98(18)
C3 C2 H2 126.5
N2 C3 H3 126.6
C2 C3 N2 106.88(18)
C2 C3 H3 126.6
C5 C4 N1 117.45(19)
C9 C4 N1 119.10(19)
C9 C4 C5 123.4(2)
C4 C5 C13 122.3(2)
C6 C5 C4 116.5(2)
C6 C5 C13 121.0(2)
C5 C6 H6 119.4
C7 C6 C5 121.2(2)
C7 C6 H6 119.4
C6 C7 H7 119.6
C8 C7 C6 120.7(2)
C8 C7 H7 119.6
C7 C8 H8 119.5
C7 C8 C9 121.1(2)
C9 C8 H8 119.5
C4 C9 C8 117.0(2)
C4 C9 C10 123.5(2)
C8 C9 C10 119.4(2)
C9 C10 H10 108.1
C9 C10 C11 113.0(2)
C9 C10 C12 109.3(2)
C11 C10 H10 108.1
C11 C10 C12 110.1(2)
C12 C10 H10 108.1
C10 C11 H11A 109.5
C10 C11 H11B 109.5
C10 C11 H11C 109.5
H11A C11 H11B 109.5
H11A C11 H11C 109.5
H11B C11 H11C 109.5
C10 C12 H12A 109.5
C10 C12 H12B 109.5
C10 C12 H12C 109.5
H12A C12 H12B 109.5
H12A C12 H12C 109.5
H12B C12 H12C 109.5
C5 C13 H13 107.6
C5 C13 C14 114.2(2)
C5 C13 C15 109.30(19)
C14 C13 H13 107.6
C15 C13 H13 107.6
C15 C13 C14 110.2(2)
C13 C14 H14A 109.5
C13 C14 H14B 109.5
C13 C14 H14C 109.5
H14A C14 H14B 109.5
H14A C14 H14C 109.5
H14B C14 H14C 109.5
C13 C15 H15A 109.5
C13 C15 H15B 109.5
C13 C15 H15C 109.5
H15A C15 H15B 109.5
H15A C15 H15C 109.5
H15B C15 H15C 109.5
C17 C16 N2 117.07(18)
C21 C16 N2 119.97(19)
C21 C16 C17 123.0(2)
C16 C17 C25 123.0(2)
C18 C17 C16 117.5(2)
C18 C17 C25 119.5(2)
C17 C18 H18 119.5
C19 C18 C17 120.9(2)
C19 C18 H18 119.5
C18 C19 H19 119.9
C20 C19 C18 120.2(2)
C20 C19 H19 119.9
C19 C20 H20 119.3
C19 C20 C21 121.3(2)
C21 C20 H20 119.3
C16 C21 C22 123.26(19)
C20 C21 C16 117.1(2)
C20 C21 C22 119.65(19)
C21 C22 H22 108.1
C21 C22 C23 111.38(18)
C21 C22 C24 110.25(18)
C23 C22 H22 108.1
C23 C22 C24 110.67(18)
C24 C22 H22 108.1
C22 C23 H23A 109.5
C22 C23 H23B 109.5
C22 C23 H23C 109.5
H23A C23 H23B 109.5
H23A C23 H23C 109.5
H23B C23 H23C 109.5
C22 C24 H24A 109.5
C22 C24 H24B 109.5
C22 C24 H24C 109.5
H24A C24 H24B 109.5
H24A C24 H24C 109.5
H24B C24 H24C 109.5
C17 C25 H25 107.7
C26 C25 C17 112.61(19)
C26 C25 H25 107.7
C26 C25 C27 110.1(2)
C27 C25 C17 110.89(19)
C27 C25 H25 107.7
C25 C26 H26A 109.5
C25 C26 H26B 109.5
C25 C26 H26C 109.5
H26A C26 H26B 109.5
H26A C26 H26C 109.5
H26B C26 H26C 109.5
C25 C27 H27A 109.5
C25 C27 H27B 109.5
C25 C27 H27C 109.5
H27A C27 H27B 109.5
H27A C27 H27C 109.5
H27B C27 H27C 109.5
O1 C28 Pd1 128.10(17)
O1 C28 C29 121.52(19)
C29 C28 Pd1 110.28(15)
C30 C29 C28 123.2(2)
C30 C29 C34 119.8(2)
C34 C29 C28 117.0(2)
C29 C30 H30 120.0
C29 C30 C31 120.0(3)
C31 C30 H30 120.0
C30 C31 H31 119.6
C32 C31 C30 120.9(3)
C32 C31 H31 119.6
C31 C32 H32 119.7
C31 C32 C33 120.6(3)
C33 C32 H32 119.7
C32 C33 C35 124.7(2)
C34 C33 C32 118.4(2)
C34 C33 C35 117.0(2)
N3 C34 C29 116.8(2)
N3 C34 C33 122.9(2)
C29 C34 C33 120.3(2)
C33 C35 H35 120.2
C36 C35 C33 119.6(2)
C36 C35 H35 120.2
C35 C36 H36 120.1
C35 C36 C37 119.9(2)
C37 C36 H36 120.1
N3 C37 C36 122.8(2)
N3 C37 H37 118.6
C36 C37 H37 118.6
C39 C38 N4 118.55(18)
C43 C38 N4 118.47(17)
C43 C38 C39 122.98(18)
C38 C39 H39 121.0
C40 C39 C38 117.95(18)
C40 C39 H39 121.0
C39 C40 H40 119.4
C39 C40 C41 121.11(18)
C41 C40 H40 119.4
C40 C41 C44 118.73(17)
C42 C41 C40 118.92(18)
C42 C41 C44 122.31(17)
C41 C42 H42 119.6
C43 C42 C41 120.79(18)
C43 C42 H42 119.6
C38 C43 C42 118.22(18)
C38 C43 H43 120.9
C42 C43 H43 120.9
N5 C44 C41 123.56(18)
N6 C44 N5 110.52(17)
N6 C44 C41 125.75(18)
N5 C45 H45 125.8
C46 C45 N5 108.49(19)
C46 C45 H45 125.8
N6 C46 H46 125.7
C45 C46 N6 108.65(19)
C45 C46 H46 125.7
C48 C47 C52 113.08(19)
C48 C47 B2 126.43(19)
C52 C47 B2 120.14(18)
F6 C48 C47 121.65(18)
F6 C48 C49 114.29(19)
C49 C48 C47 124.1(2)
F7 C49 C48 120.4(2)
F7 C49 C50 119.5(2)
C50 C49 C48 120.0(2)
F8 C50 C49 120.5(2)
F8 C50 C51 120.7(2)
C49 C50 C51 118.8(2)
F9 C51 C50 119.8(2)
F9 C51 C52 120.9(2)
C50 C51 C52 119.3(2)
F10 C52 C47 119.82(18)
F10 C52 C51 115.7(2)
C51 C52 C47 124.5(2)
C54 C53 C58 113.15(18)
C54 C53 B2 118.93(17)
C58 C53 B2 127.71(19)
F11 C54 C53 118.69(18)
F11 C54 C55 116.23(19)
C55 C54 C53 125.1(2)
F12 C55 C54 120.6(2)
F12 C55 C56 120.49(19)
C56 C55 C54 118.9(2)
F13 C56 C55 120.7(2)
F13 C56 C57 120.5(2)
C57 C56 C55 118.73(19)
F14 C57 C56 119.93(19)
F14 C57 C58 119.8(2)
C56 C57 C58 120.3(2)
F15 C58 C53 121.27(18)
F15 C58 C57 115.09(18)
C57 C58 C53 123.6(2)
C60 C59 B2 118.32(18)
C64 C59 C60 113.56(18)
C64 C59 B2 128.00(17)
F1 C60 C59 119.53(18)
F1 C60 C61 116.26(18)
C61 C60 C59 124.2(2)
F2 C61 C60 120.8(2)
F2 C61 C62 119.58(19)
C62 C61 C60 119.61(19)
F3 C62 C61 120.8(2)
F3 C62 C63 120.5(2)
C61 C62 C63 118.71(19)
F4 C63 C62 119.74(19)
F4 C63 C64 120.38(19)
C64 C63 C62 119.8(2)
F5 C64 C59 121.14(18)
F5 C64 C63 114.73(18)
C63 C64 C59 124.04(19)
C66 C65 C70 113.08(19)
C66 C65 B1 125.31(18)
C70 C65 B1 120.97(18)
F16 C66 C65 120.65(18)
F16 C66 C67 115.07(18)
C67 C66 C65 124.27(19)
F17 C67 C66 120.57(19)
F17 C67 C68 119.66(19)
C68 C67 C66 119.8(2)
F18 C68 C67 120.2(2)
F18 C68 C69 121.1(2)
C67 C68 C69 118.6(2)
F19 C69 C68 119.5(2)
F19 C69 C70 120.8(2)
C70 C69 C68 119.7(2)
F20 C70 C65 119.0(2)
F20 C70 C69 116.65(19)
C69 C70 C65 124.4(2)
C72 C71 C76 112.9(2)
C72 C71 B1 121.16(19)
C76 C71 B1 124.9(2)
F21 C72 C71 119.4(2)
F21 C72 C73 115.6(2)
C73 C72 C71 124.9(2)
F22 C73 C72 120.6(2)
F22 C73 C74 120.1(2)
C74 C73 C72 119.2(3)
F23 C74 C73 119.9(3)
F23 C74 C75 121.2(3)
C75 C74 C73 118.8(2)
F24 C75 C74 119.9(3)
F24 C75 C76 119.5(3)
C74 C75 C76 120.6(3)
F25 C76 C71 121.4(2)
F25 C76 C75 115.2(2)
C75 C76 C71 123.4(3)
F26 C77 C78 115.9(2)
F26 C77 C82 119.7(2)
C78 C77 C82 124.3(2)
F27 C78 C77 120.8(2)
F27 C78 C79 120.1(2)
C79 C78 C77 119.1(2)
F28 C79 C78 120.5(2)
F28 C79 C80 120.1(2)
C78 C79 C80 119.4(2)
F29 C80 C79 119.9(2)
F29 C80 C81 120.5(2)
C79 C80 C81 119.6(2)
F30 C81 C80 114.9(2)
F30 C81 C82 121.22(19)
C82 C81 C80 123.8(2)
C77 C82 B1 117.8(2)
C81 C82 C77 113.8(2)
C81 C82 B1 128.1(2)
N6 B1 C65 112.42(16)
N6 B1 C71 111.37(17)
N6 B1 C82 101.96(17)
C65 B1 C71 102.02(17)
C65 B1 C82 117.10(18)
C82 B1 C71 112.30(17)
N5 B2 C47 110.85(16)
N5 B2 C53 111.28(16)
N5 B2 C59 104.18(15)
C53 B2 C47 103.57(16)
C53 B2 C59 114.68(16)
C59 B2 C47 112.48(16)
C84 C83 C88 117.9(3)
C84 C83 C89 121.1(3)
C88 C83 C89 121.0(3)
C83 C84 H84 119.6
C85 C84 C83 120.9(3)
C85 C84 H84 119.6
C84 C85 H85 119.9
C86 C85 C84 120.1(3)
C86 C85 H85 119.9
C85 C86 H86 120.0
C87 C86 C85 120.0(3)
C87 C86 H86 120.0
C86 C87 H87 119.8
C86 C87 C88 120.5(3)
C88 C87 H87 119.8
C83 C88 H88 119.7
C87 C88 C83 120.7(3)
C87 C88 H88 119.7
C83 C89 H89A 109.5
C83 C89 H89B 109.5
C83 C89 H89C 109.5
H89A C89 H89B 109.5
H89A C89 H89C 109.5
H89B C89 H89C 109.5
C91 C90 H90 119.2
C91 C90 C95 121.6(3)
C95 C90 H90 119.2
C90 C91 H91 120.0
C92 C91 C90 120.1(3)
C92 C91 H91 120.0
C91 C92 H92 120.1
C91 C92 C93 119.9(3)
C93 C92 H92 120.1
C92 C93 H93 120.0
C92 C93 C94 119.9(3)
C94 C93 H93 120.0
C93 C94 H94 119.6
C95 C94 C93 120.8(3)
C95 C94 H94 119.6
C90 C95 C96 121.0(3)
C94 C95 C90 117.7(3)
C94 C95 C96 121.2(3)
C95 C96 H96A 109.5
C95 C96 H96B 109.5
C95 C96 H96C 109.5
H96A C96 H96B 109.5
H96A C96 H96C 109.5
H96B C96 H96C 109.5
C107 C112 H112 120.0
C107 C112 C111 120.0
C111 C112 H112 120.0
C112 C107 H107 120.0
C108 C107 C112 120.0
C108 C107 H107 120.0
C107 C108 H108 120.0
C107 C108 C109 120.0
C109 C108 H108 120.0
C108 C109 H109 120.0
C110 C109 C108 120.0
C110 C109 H109 120.0
C109 C110 H110 120.0
C109 C110 C111 120.0
C111 C110 H110 120.0
C112 C111 C113 118.4(3)
C110 C111 C112 120.0
C110 C111 C113 121.6(3)
C111 C113 H11D 109.5
C111 C113 H11E 109.5
C111 C113 H11F 109.5
H11D C113 H11E 109.5
H11D C113 H11F 109.5
H11E C113 H11F 109.5
C115 C114 H114 119.5
C115 C114 C119 121.0(3)
C119 C114 H114 119.5
C114 C115 H115 120.3
C114 C115 C116 119.4(3)
C116 C115 H115 120.3
C115 C116 H116 120.1
C117 C116 C115 119.8(3)
C117 C116 H116 120.1
C116 C117 H117 119.4
C116 C117 C118 121.3(3)
C118 C117 H117 119.4
C117 C118 C120 120.9(3)
C119 C118 C117 118.1(3)
C119 C118 C120 121.0(3)
C114 C119 C118 120.4(3)
C114 C119 H119 119.8
C118 C119 H119 119.8
C118 C120 H12D 109.5
C118 C120 H12E 109.5
C118 C120 H12F 109.5
H12D C120 H12E 109.5
H12D C120 H12F 109.5
H12E C120 H12F 109.5
C101 C100 H100 120.0
C101 C100 C105 120.0
C105 C100 H100 120.0
C100 C101 H101 120.0
C102 C101 C100 120.0
C102 C101 H101 120.0
C101 C102 H102 120.0
C101 C102 C103 120.0
C103 C102 H102 120.0
C102 C103 H103 120.0
C104 C103 C102 120.0
C104 C103 H103 120.0
C103 C104 H104 120.0
C103 C104 C105 120.0
C105 C104 H104 120.0
C100 C105 C106 121.9(4)
C104 C105 C100 120.0
C104 C105 C106 118.1(4)
C105 C106 H10A 109.5
C105 C106 H10B 109.5
C105 C106 H10C 109.5
H10A C106 H10B 109.5
H10A C106 H10C 109.5
H10B C106 H10C 109.5
H1AA C1A H1AB 109.5
H1AA C1A H1AC 109.5
H1AB C1A H1AC 109.5
C1B C1A H1AA 109.5
C1B C1A H1AB 109.5
C1B C1A H1AC 109.5
C121 C1F H1F 120.0
C121 C1F C1E 120.0
C1E C1F H1F 120.0
C1F C121 H121 120.0
C1B C121 C1F 120.0
C1B C121 H121 120.0
C121 C1B C1A 121.1(6)
C1C C1B C1A 118.9(6)
C1C C1B C121 120.0
C1B C1C H1C 120.0
C1B C1C C1D 120.0
C1D C1C H1C 120.0
C1C C1D H1D 120.0
C1C C1D C1E 120.0
C1E C1D H1D 120.0
C1F C1E H1E 120.0
C1D C1E C1F 120.0
C1D C1E H1E 120.0

loop_
_geom_bond_atom_site_label_1
_geom_bond_atom_site_label_2
_geom_bond_distance
Pd1 O2 2.2781(14)
Pd1 N3 2.0865(18)
Pd1 C1 2.018(2)
Pd1 C28 1.965(2)
F1 C60 1.350(2)
F2 C61 1.350(2)
F3 C62 1.338(2)
F4 C63 1.344(2)
F5 C64 1.353(2)
F6 C48 1.350(3)
F7 C49 1.344(3)
F8 C50 1.337(2)
F9 C51 1.341(3)
F10 C52 1.355(2)
F11 C54 1.353(2)
F12 C55 1.341(3)
F13 C56 1.343(2)
F14 C57 1.348(2)
F15 C58 1.355(2)
F16 C66 1.354(2)
F17 C67 1.346(2)
F18 C68 1.338(3)
F19 C69 1.344(2)
F20 C70 1.358(2)
F21 C72 1.350(3)
F22 C73 1.345(3)
F23 C74 1.346(3)
F24 C75 1.347(3)
F25 C76 1.350(3)
F26 C77 1.349(3)
F27 C78 1.341(3)
F28 C79 1.344(3)
F29 C80 1.346(3)
F30 C81 1.352(3)
O1 C28 1.199(3)
O2 N4 1.253(2)
O3 N4 1.216(2)
N1 C1 1.356(3)
N1 C2 1.387(3)
N1 C4 1.451(3)
N2 C1 1.357(3)
N2 C3 1.396(3)
N2 C16 1.448(3)
N3 C34 1.375(3)
N3 C37 1.320(3)
N4 C38 1.469(3)
N5 C44 1.356(3)
N5 C45 1.381(3)
N5 B2 1.609(3)
N6 C44 1.352(3)
N6 C46 1.378(3)
N6 B1 1.607(3)
C2 H2 0.9500
C2 C3 1.338(3)
C3 H3 0.9500
C4 C5 1.410(3)
C4 C9 1.400(3)
C5 C6 1.400(3)
C5 C13 1.518(3)
C6 H6 0.9500
C6 C7 1.384(4)
C7 H7 0.9500
C7 C8 1.377(4)
C8 H8 0.9500
C8 C9 1.400(3)
C9 C10 1.520(3)
C10 H10 1.0000
C10 C11 1.533(4)
C10 C12 1.542(4)
C11 H11A 0.9800
C11 H11B 0.9800
C11 H11C 0.9800
C12 H12A 0.9800
C12 H12B 0.9800
C12 H12C 0.9800
C13 H13 1.0000
C13 C14 1.528(3)
C13 C15 1.527(3)
C14 H14A 0.9800
C14 H14B 0.9800
C14 H14C 0.9800
C15 H15A 0.9800
C15 H15B 0.9800
C15 H15C 0.9800
C16 C17 1.400(3)
C16 C21 1.399(3)
C17 C18 1.396(3)
C17 C25 1.529(3)
C18 H18 0.9500
C18 C19 1.385(3)
C19 H19 0.9500
C19 C20 1.384(3)
C20 H20 0.9500
C20 C21 1.398(3)
C21 C22 1.521(3)
C22 H22 1.0000
C22 C23 1.532(3)
C22 C24 1.539(3)
C23 H23A 0.9800
C23 H23B 0.9800
C23 H23C 0.9800
C24 H24A 0.9800
C24 H24B 0.9800
C24 H24C 0.9800
C25 H25 1.0000
C25 C26 1.526(3)
C25 C27 1.528(3)
C26 H26A 0.9800
C26 H26B 0.9800
C26 H26C 0.9800
C27 H27A 0.9800
C27 H27B 0.9800
C27 H27C 0.9800
C28 C29 1.504(3)
C29 C30 1.376(3)
C29 C34 1.406(3)
C30 H30 0.9500
C30 C31 1.400(4)
C31 H31 0.9500
C31 C32 1.366(4)
C32 H32 0.9500
C32 C33 1.410(4)
C33 C34 1.410(3)
C33 C35 1.417(4)
C35 H35 0.9500
C35 C36 1.357(4)
C36 H36 0.9500
C36 C37 1.410(3)
C37 H37 0.9500
C38 C39 1.386(3)
C38 C43 1.382(3)
C39 H39 0.9500
C39 C40 1.385(3)
C40 H40 0.9500
C40 C41 1.402(3)
C41 C42 1.399(3)
C41 C44 1.497(3)
C42 H42 0.9500
C42 C43 1.389(3)
C43 H43 0.9500
C45 H45 0.9500
C45 C46 1.346(3)
C46 H46 0.9500
C47 C48 1.391(3)
C47 C52 1.395(3)
C47 B2 1.660(3)
C48 C49 1.388(3)
C49 C50 1.372(4)
C50 C51 1.379(4)
C51 C52 1.389(3)
C53 C54 1.389(3)
C53 C58 1.391(3)
C53 B2 1.642(3)
C54 C55 1.384(3)
C55 C56 1.380(3)
C56 C57 1.376(3)
C57 C58 1.385(3)
C59 C60 1.395(3)
C59 C64 1.386(3)
C59 B2 1.645(3)
C60 C61 1.380(3)
C61 C62 1.375(3)
C62 C63 1.381(3)
C63 C64 1.380(3)
C65 C66 1.391(3)
C65 C70 1.395(3)
C65 B1 1.638(3)
C66 C67 1.379(3)
C67 C68 1.376(3)
C68 C69 1.380(3)
C69 C70 1.374(3)
C71 C72 1.392(3)
C71 C76 1.397(3)
C71 B1 1.660(3)
C72 C73 1.383(3)
C73 C74 1.372(4)
C74 C75 1.367(5)
C75 C76 1.385(4)
C77 C78 1.383(3)
C77 C82 1.399(3)
C78 C79 1.373(4)
C79 C80 1.380(4)
C80 C81 1.388(3)
C81 C82 1.385(3)
C82 B1 1.658(3)
C83 C84 1.390(4)
C83 C88 1.390(4)
C83 C89 1.492(4)
C84 H84 0.9500
C84 C85 1.377(4)
C85 H85 0.9500
C85 C86 1.371(5)
C86 H86 0.9500
C86 C87 1.365(5)
C87 H87 0.9500
C87 C88 1.377(5)
C88 H88 0.9500
C89 H89A 0.9800
C89 H89B 0.9800
C89 H89C 0.9800
C90 H90 0.9500
C90 C91 1.375(5)
C90 C95 1.396(4)
C91 H91 0.9500
C91 C92 1.367(5)
C92 H92 0.9500
C92 C93 1.385(5)
C93 H93 0.9500
C93 C94 1.390(4)
C94 H94 0.9500
C94 C95 1.386(4)
C95 C96 1.504(5)
C96 H96A 0.9800
C96 H96B 0.9800
C96 H96C 0.9800
C112 H112 0.9500
C112 C107 1.3900
C112 C111 1.3900
C107 H107 0.9500
C107 C108 1.3900
C108 H108 0.9500
C108 C109 1.3900
C109 H109 0.9500
C109 C110 1.3900
C110 H110 0.9500
C110 C111 1.3900
C111 C113 1.572(7)
C113 H11D 0.9800
C113 H11E 0.9800
C113 H11F 0.9800
C114 H114 0.9500
C114 C115 1.371(4)
C114 C119 1.383(4)
C115 H115 0.9500
C115 C116 1.383(4)
C116 H116 0.9500
C116 C117 1.380(4)
C117 H117 0.9500
C117 C118 1.392(5)
C118 C119 1.387(4)
C118 C120 1.511(4)
C119 H119 0.9500
C120 H12D 0.9800
C120 H12E 0.9800
C120 H12F 0.9800
C100 H100 0.9500
C100 C101 1.3900
C100 C105 1.3900
C101 H101 0.9500
C101 C102 1.3900
C102 H102 0.9500
C102 C103 1.3900
C103 H103 0.9500
C103 C104 1.3900
C104 H104 0.9500
C104 C105 1.3900
C105 C106 1.505(6)
C106 H10A 0.9800
C106 H10B 0.9800
C106 H10C 0.9800
C1A H1AA 0.9800
C1A H1AB 0.9800
C1A H1AC 0.9800
C1A C1B 1.524(11)
C1F H1F 0.9500
C1F C121 1.3900
C1F C1E 1.3900
C121 H121 0.9500
C121 C1B 1.3900
C1B C1C 1.3900
C1C H1C 0.9500
C1C C1D 1.3900
C1D H1D 0.9500
C1D C1E 1.3900
C1E H1E 0.9500
